data_7062561
loop_
_publ_author_name
'Mandal, Suman'
'Harijan, Dinesh'
'Muduli, Gopendra'
'Subramaniyam, Kalaivanan'
'Rengan, Aravind Kumar'
'Prabusankar, Ganesan'

_publ_section_title
;
 Highly active higher coordinated copper(i)--N-heterocyclic chalcogenone
 catalysed click chemistry
;
_journal_issue 32
_journal_name_full 'New Journal of Chemistry'
_journal_page_first 15027
_journal_page_last 15035
_journal_paper_doi 10.1039/D3NJ01875J
_journal_volume 47
_journal_year 2023
_chemical_formula_moiety 'C42 H40 Br Cu N4 Se2'
_chemical_formula_sum 'C42 H40 Br Cu N4 Se2'
_chemical_formula_weight 902.15
_space_group_crystal_system monoclinic
_space_group_IT_number 15
_space_group_name_Hall '-C 2yc'
_space_group_name_H-M_alt 'C 1 2/c 1'
_atom_sites_solution_hydrogens geom
_atom_sites_solution_primary iterative
_audit_creation_date 2022-06-20
_audit_creation_method
;
Olex2 1.3
(compiled 2020.11.12 svn.r5f609507 for OlexSys, GUI svn.r6408)
;
_audit_update_record
;
2023-03-30 deposited with the CCDC.	2023-07-04 downloaded from the CCDC.
;
_cell_angle_alpha 90
_cell_angle_beta 115.758(4)
_cell_angle_gamma 90
_cell_formula_units_Z 4
_cell_length_a 28.0903(19)
_cell_length_b 10.3326(6)
_cell_length_c 14.2021(9)
_cell_measurement_reflns_used 6793
_cell_measurement_temperature 273(2)
_cell_measurement_theta_max 25.32
_cell_measurement_theta_min 2.44
_cell_volume 3712.5(4)
_computing_cell_refinement 'SAINT V8.40A (Bruker, 2019)'
_computing_data_reduction 'SAINT V8.40A (Bruker, 2019)'
_computing_molecular_graphics 'Olex2 1.3 (Dolomanov et al., 2009)'
_computing_publication_material 'Olex2 1.3 (Dolomanov et al., 2009)'
_computing_structure_refinement 'SHELXL 2018/3 (Sheldrick, 2015)'
_computing_structure_solution 'olex2.solve 1.3 (Bourhis et al., 2015)'
_diffrn_ambient_temperature 273.15
_diffrn_measured_fraction_theta_full 1.000
_diffrn_measured_fraction_theta_max 1.000
_diffrn_measurement_device_type 'Bruker APEX-II CCD'
_diffrn_measurement_method '\f and \w scans'
_diffrn_radiation_type MoK\a
_diffrn_radiation_wavelength 0.71073
_diffrn_reflns_av_R_equivalents 0.1008
_diffrn_reflns_av_unetI/netI 0.0532
_diffrn_reflns_Laue_measured_fraction_full 1.000
_diffrn_reflns_Laue_measured_fraction_max 1.000
_diffrn_reflns_limit_h_max 36
_diffrn_reflns_limit_h_min -36
_diffrn_reflns_limit_k_max 13
_diffrn_reflns_limit_k_min -12
_diffrn_reflns_limit_l_max 18
_diffrn_reflns_limit_l_min -18
_diffrn_reflns_number 36317
_diffrn_reflns_point_group_measured_fraction_full 1.000
_diffrn_reflns_point_group_measured_fraction_max 1.000
_diffrn_reflns_theta_full 25.242
_diffrn_reflns_theta_max 27.122
_diffrn_reflns_theta_min 2.129
_diffrn_source_current 1.4
_diffrn_source_power 0.07
_diffrn_source_voltage 50.0
_diffrn_standards_number 0
_exptl_absorpt_coefficient_mu 3.662
_exptl_absorpt_correction_T_max 0.7455
_exptl_absorpt_correction_T_min 0.4839
_exptl_absorpt_correction_type multi-scan
_exptl_absorpt_process_details
;
SADABS-2016/2 (Bruker,2016/2) was used for absorption correction.
wR2(int) was 0.1633 before and 0.0819 after correction.
The Ratio of minimum to maximum transmission is 0.6491.
The \l/2 correction factor is Not present.
;
_exptl_crystal_colour 'metallic whiteish colourless'
_exptl_crystal_colour_lustre metallic
_exptl_crystal_colour_modifier whiteish
_exptl_crystal_colour_primary colourless
_exptl_crystal_density_diffrn 1.614
_exptl_crystal_description plate
_exptl_crystal_F_000 1808
_exptl_crystal_size_max 0.28
_exptl_crystal_size_mid 0.17
_exptl_crystal_size_min 0.17
_refine_diff_density_max 0.391
_refine_diff_density_min -0.522
_refine_diff_density_rms 0.070
_refine_ls_extinction_method none
_refine_ls_goodness_of_fit_ref 1.030
_refine_ls_hydrogen_treatment constr
_refine_ls_matrix_type full
_refine_ls_number_parameters 229
_refine_ls_number_reflns 4114
_refine_ls_number_restraints 0
_refine_ls_restrained_S_all 1.030
_refine_ls_R_factor_all 0.0663
_refine_ls_R_factor_gt 0.0342
_refine_ls_shift/su_max 0.001
_refine_ls_shift/su_mean 0.000
_refine_ls_structure_factor_coef Fsqd
_refine_ls_weighting_details 'w=1/[\s^2^(Fo^2^)+(0.0312P)^2^+0.9753P] where P=(Fo^2^+2Fc^2^)/3'
_refine_ls_weighting_scheme calc
_refine_ls_wR_factor_gt 0.0767
_refine_ls_wR_factor_ref 0.0899
_reflns_Friedel_coverage 0.000
_reflns_number_gt 2764
_reflns_number_total 4114
_reflns_threshold_expression 'I > 2\s(I)'
_cod_data_source_file d3nj01875j2.cif
_cod_data_source_block 4
_cod_depositor_comments 'Adding full bibliography for 7062555--7062561.cif.'
_cod_database_code 7062561
_shelx_shelxl_version_number 2018/3
_shelx_space_group_comment
;
The symmetry employed for this shelxl refinement is uniquely defined
by the following loop, which should always be used as a source of
symmetry information in preference to the above space-group names.
They are only intended as comments.
;
_shelx_estimated_absorpt_t_max 0.575
_shelx_estimated_absorpt_t_min 0.427
_olex2_refinement_description
;
1.a Ternary CH refined with riding coordinates:
 C2(H2)
1.b Secondary CH2 refined with riding coordinates:
 C7(H7A,H7B)
1.c Aromatic/amide H refined with riding coordinates:
 C5(H5), C6(H6), C11(H11), C14(H14), C15(H15), C16(H16), C17(H17), C18(H18),
 C19(H19), C20(H20), C21(H21)
1.d Idealised Me refined as rotating group:
 C3(H3A,H3B,H3C), C4(H4A,H4B,H4C)
;
_olex2_submission_special_instructions 'No special instructions were received'

loop_
_space_group_symop_operation_xyz
'x, y, z'
'-x, y, -z+1/2'
'x+1/2, y+1/2, z'
'-x+1/2, y+1/2, -z+1/2'
'-x, -y, -z'
'x, -y, z-1/2'
'-x+1/2, -y+1/2, -z'
'x+1/2, -y+1/2, z-1/2'

loop_
_atom_site_label
_atom_site_type_symbol
_atom_site_fract_x
_atom_site_fract_y
_atom_site_fract_z
_atom_site_U_iso_or_equiv
_atom_site_adp_type
_atom_site_occupancy
_atom_site_site_symmetry_order
_atom_site_calc_flag
_atom_site_refinement_flags_posn
_atom_site_refinement_flags_adp
_atom_site_refinement_flags_occupancy
_atom_site_disorder_assembly
_atom_site_disorder_group
Br1 Br 0.500000 0.52084(4) 0.250000 0.05956(16) Uani 1 2 d S T P . .
Se1 Se 0.42906(2) 0.86668(3) 0.25847(3) 0.04562(12) Uani 1 1 d . . . . .
Cu1 Cu 0.500000 0.75198(5) 0.250000 0.05028(16) Uani 1 2 d S T P . .
N1 N 0.43373(9) 0.7264(2) 0.43783(19) 0.0435(6) Uani 1 1 d . . . . .
N2 N 0.38299(9) 0.6326(2) 0.29261(18) 0.0386(6) Uani 1 1 d . . . . .
C1 C 0.41444(10) 0.7368(3) 0.3332(2) 0.0373(7) Uani 1 1 d . . . . .
C2 C 0.47242(12) 0.8162(3) 0.5137(3) 0.0534(9) Uani 1 1 d . . . . .
H2 H 0.470647 0.898209 0.477635 0.064 Uiso 1 1 calc R U . . .
C3 C 0.45876(15) 0.8431(4) 0.6032(3) 0.0726(11) Uani 1 1 d . . . . .
H3A H 0.422357 0.868680 0.576284 0.109 Uiso 1 1 calc R U . . .
H3B H 0.480837 0.911492 0.645576 0.109 Uiso 1 1 calc R U . . .
H3C H 0.464355 0.766394 0.644774 0.109 Uiso 1 1 calc R U . . .
C4 C 0.52729(13) 0.7615(5) 0.5484(4) 0.0928(15) Uani 1 1 d . . . . .
H4A H 0.530665 0.683526 0.587645 0.139 Uiso 1 1 calc R U . . .
H4B H 0.552894 0.823597 0.591542 0.139 Uiso 1 1 calc R U . . .
H4C H 0.533219 0.742417 0.488214 0.139 Uiso 1 1 calc R U . . .
C5 C 0.41565(13) 0.6134(3) 0.4630(3) 0.0521(8) Uani 1 1 d . . . . .
H5 H 0.423804 0.582869 0.529843 0.063 Uiso 1 1 calc R U . . .
C6 C 0.38413(12) 0.5563(3) 0.3726(2) 0.0497(8) Uani 1 1 d . . . . .
H6 H 0.366171 0.478544 0.365292 0.060 Uiso 1 1 calc R U . . .
C7 C 0.35653(10) 0.6007(3) 0.1804(2) 0.0402(7) Uani 1 1 d . . . . .
H7A H 0.379801 0.547263 0.162467 0.048 Uiso 1 1 calc R U . . .
H7B H 0.349592 0.679802 0.139793 0.048 Uiso 1 1 calc R U . . .
C8 C 0.30526(11) 0.5299(3) 0.1524(2) 0.0377(7) Uani 1 1 d . . . . .
C9 C 0.30396(11) 0.3938(3) 0.1529(2) 0.0395(7) Uani 1 1 d . . . . .
C10 C 0.25461(12) 0.3283(3) 0.1274(2) 0.0430(7) Uani 1 1 d . . . . .
C11 C 0.20952(12) 0.4013(3) 0.0998(2) 0.0485(8) Uani 1 1 d . . . . .
H11 H 0.177620 0.358777 0.082598 0.058 Uiso 1 1 calc R U . . .
C12 C 0.20959(11) 0.5356(3) 0.0966(2) 0.0425(7) Uani 1 1 d . . . . .
C13 C 0.25843(11) 0.6019(3) 0.1256(2) 0.0377(7) Uani 1 1 d . . . . .
C14 C 0.25701(12) 0.7403(3) 0.1254(2) 0.0473(8) Uani 1 1 d . . . . .
H14 H 0.288424 0.786279 0.146401 0.057 Uiso 1 1 calc R U . . .
C15 C 0.21124(13) 0.8055(3) 0.0955(3) 0.0577(9) Uani 1 1 d . . . . .
H15 H 0.211631 0.895515 0.095910 0.069 Uiso 1 1 calc R U . . .
C16 C 0.16327(13) 0.7404(4) 0.0639(3) 0.0615(10) Uani 1 1 d . . . . .
H16 H 0.131970 0.787079 0.042064 0.074 Uiso 1 1 calc R U . . .
C17 C 0.16212(12) 0.6100(3) 0.0650(3) 0.0564(9) Uani 1 1 d . . . . .
H17 H 0.129959 0.567674 0.044834 0.068 Uiso 1 1 calc R U . . .
C18 C 0.25406(14) 0.1906(3) 0.1306(3) 0.0555(9) Uani 1 1 d . . . . .
H18 H 0.222269 0.147646 0.113651 0.067 Uiso 1 1 calc R U . . .
C19 C 0.29836(16) 0.1219(3) 0.1576(3) 0.0623(10) Uani 1 1 d . . . . .
H19 H 0.297157 0.032004 0.159748 0.075 Uiso 1 1 calc R U . . .
C20 C 0.34668(14) 0.1845(3) 0.1827(3) 0.0608(9) Uani 1 1 d . . . . .
H20 H 0.377166 0.135419 0.200881 0.073 Uiso 1 1 calc R U . . .
C21 C 0.34968(12) 0.3149(3) 0.1808(2) 0.0491(8) Uani 1 1 d . . . . .
H21 H 0.382245 0.353988 0.198004 0.059 Uiso 1 1 calc R U . . .

loop_
_atom_site_aniso_label
_atom_site_aniso_U_11
_atom_site_aniso_U_22
_atom_site_aniso_U_33
_atom_site_aniso_U_23
_atom_site_aniso_U_13
_atom_site_aniso_U_12
Br1 0.0487(3) 0.0428(3) 0.0820(4) 0.000 0.0236(3) 0.000
Se1 0.04583(19) 0.03338(17) 0.0619(2) 0.00693(15) 0.02742(16) 0.00133(13)
Cu1 0.0462(3) 0.0513(3) 0.0581(4) 0.000 0.0271(3) 0.000
N1 0.0358(13) 0.0443(14) 0.0445(15) 0.0001(12) 0.0119(12) -0.0085(11)
N2 0.0329(12) 0.0391(13) 0.0397(14) 0.0030(11) 0.0119(11) -0.0049(10)
C1 0.0280(14) 0.0348(15) 0.0459(18) 0.0011(13) 0.0131(13) 0.0010(11)
C2 0.0439(18) 0.0520(19) 0.053(2) -0.0036(16) 0.0110(16) -0.0132(15)
C3 0.068(2) 0.082(3) 0.060(2) -0.018(2) 0.020(2) -0.010(2)
C4 0.038(2) 0.122(4) 0.097(3) -0.030(3) 0.010(2) -0.012(2)
C5 0.0532(19) 0.054(2) 0.0433(19) 0.0077(15) 0.0152(16) -0.0153(15)
C6 0.0499(19) 0.0469(18) 0.0487(19) 0.0094(16) 0.0182(16) -0.0127(15)
C7 0.0339(15) 0.0435(16) 0.0409(17) 0.0013(13) 0.0141(14) -0.0045(12)
C8 0.0352(16) 0.0419(16) 0.0351(16) -0.0023(13) 0.0145(13) -0.0046(13)
C9 0.0374(15) 0.0420(16) 0.0364(16) -0.0013(13) 0.0135(13) -0.0010(13)
C10 0.0447(17) 0.0431(16) 0.0372(17) -0.0027(13) 0.0142(14) -0.0063(14)
C11 0.0390(17) 0.055(2) 0.049(2) -0.0093(15) 0.0172(15) -0.0147(14)
C12 0.0336(16) 0.0508(18) 0.0393(17) -0.0085(14) 0.0124(14) -0.0046(13)
C13 0.0352(15) 0.0425(16) 0.0328(15) -0.0019(13) 0.0121(13) -0.0003(12)
C14 0.0453(18) 0.0424(18) 0.053(2) -0.0021(15) 0.0207(16) -0.0018(14)
C15 0.058(2) 0.0455(19) 0.069(2) -0.0041(17) 0.0267(19) 0.0088(17)
C16 0.049(2) 0.065(2) 0.064(2) -0.0073(19) 0.0189(19) 0.0157(17)
C17 0.0344(17) 0.070(2) 0.060(2) -0.0145(18) 0.0157(16) -0.0035(16)
C18 0.063(2) 0.0434(19) 0.059(2) -0.0095(16) 0.0246(18) -0.0132(17)
C19 0.081(3) 0.0385(18) 0.065(2) -0.0002(16) 0.030(2) -0.0048(18)
C20 0.063(2) 0.052(2) 0.065(2) 0.0027(18) 0.027(2) 0.0130(18)
C21 0.0443(18) 0.0477(18) 0.051(2) 0.0003(15) 0.0172(16) 0.0036(14)

loop_
_atom_type_symbol
_atom_type_description
_atom_type_scat_dispersion_real
_atom_type_scat_dispersion_imag
_atom_type_scat_source
C C 0.0033 0.0016 'International Tables Vol C Tables 4.2.6.8 and 6.1.1.4'
H H 0.0000 0.0000 'International Tables Vol C Tables 4.2.6.8 and 6.1.1.4'
N N 0.0061 0.0033 'International Tables Vol C Tables 4.2.6.8 and 6.1.1.4'
Cu Cu 0.3201 1.2651 'International Tables Vol C Tables 4.2.6.8 and 6.1.1.4'
Se Se -0.0929 2.2259 'International Tables Vol C Tables 4.2.6.8 and 6.1.1.4'
Br Br -0.2901 2.4595 'International Tables Vol C Tables 4.2.6.8 and 6.1.1.4'

loop_
_geom_angle_atom_site_label_1
_geom_angle_atom_site_label_2
_geom_angle_atom_site_label_3
_geom_angle
_geom_angle_site_symmetry_1
_geom_angle_site_symmetry_3
_geom_angle_publ_flag
C1 Se1 Cu1 93.85(8) . . ?
Se1 Cu1 Br1 120.060(14) . . ?
Se1 Cu1 Br1 120.061(14) 2_655 . ?
Se1 Cu1 Se1 119.88(3) 2_655 . ?
C1 N1 C2 124.7(3) . . ?
C1 N1 C5 109.6(2) . . ?
C5 N1 C2 125.4(3) . . ?
C1 N2 C6 109.2(2) . . ?
C1 N2 C7 124.7(2) . . ?
C6 N2 C7 125.9(2) . . ?
N1 C1 Se1 127.1(2) . . ?
N1 C1 N2 106.4(2) . . ?
N2 C1 Se1 126.5(2) . . ?
N1 C2 H2 107.9 . . ?
N1 C2 C3 110.8(3) . . ?
N1 C2 C4 109.0(3) . . ?
C3 C2 H2 107.9 . . ?
C3 C2 C4 113.1(3) . . ?
C4 C2 H2 107.9 . . ?
C2 C3 H3A 109.5 . . ?
C2 C3 H3B 109.5 . . ?
C2 C3 H3C 109.5 . . ?
H3A C3 H3B 109.5 . . ?
H3A C3 H3C 109.5 . . ?
H3B C3 H3C 109.5 . . ?
C2 C4 H4A 109.5 . . ?
C2 C4 H4B 109.5 . . ?
C2 C4 H4C 109.5 . . ?
H4A C4 H4B 109.5 . . ?
H4A C4 H4C 109.5 . . ?
H4B C4 H4C 109.5 . . ?
N1 C5 H5 126.6 . . ?
C6 C5 N1 106.8(3) . . ?
C6 C5 H5 126.6 . . ?
N2 C6 H6 126.0 . . ?
C5 C6 N2 107.9(3) . . ?
C5 C6 H6 126.0 . . ?
N2 C7 H7A 109.3 . . ?
N2 C7 H7B 109.3 . . ?
N2 C7 C8 111.7(2) . . ?
H7A C7 H7B 108.0 . . ?
C8 C7 H7A 109.3 . . ?
C8 C7 H7B 109.3 . . ?
C9 C8 C7 120.5(3) . . ?
C9 C8 C13 120.3(3) . . ?
C13 C8 C7 119.1(3) . . ?
C8 C9 C10 119.5(3) . . ?
C8 C9 C21 123.4(3) . . ?
C21 C9 C10 117.0(3) . . ?
C11 C10 C9 118.7(3) . . ?
C11 C10 C18 122.4(3) . . ?
C18 C10 C9 119.0(3) . . ?
C10 C11 H11 118.6 . . ?
C10 C11 C12 122.9(3) . . ?
C12 C11 H11 118.6 . . ?
C11 C12 C13 119.1(3) . . ?
C11 C12 C17 122.2(3) . . ?
C13 C12 C17 118.7(3) . . ?
C8 C13 C12 119.5(3) . . ?
C8 C13 C14 123.3(3) . . ?
C12 C13 C14 117.2(3) . . ?
C13 C14 H14 119.2 . . ?
C15 C14 C13 121.5(3) . . ?
C15 C14 H14 119.2 . . ?
C14 C15 H15 119.4 . . ?
C14 C15 C16 121.1(3) . . ?
C16 C15 H15 119.4 . . ?
C15 C16 H16 119.9 . . ?
C17 C16 C15 120.2(3) . . ?
C17 C16 H16 119.9 . . ?
C12 C17 H17 119.4 . . ?
C16 C17 C12 121.1(3) . . ?
C16 C17 H17 119.4 . . ?
C10 C18 H18 119.4 . . ?
C19 C18 C10 121.2(3) . . ?
C19 C18 H18 119.4 . . ?
C18 C19 H19 119.8 . . ?
C18 C19 C20 120.4(3) . . ?
C20 C19 H19 119.8 . . ?
C19 C20 H20 119.4 . . ?
C21 C20 C19 121.1(3) . . ?
C21 C20 H20 119.4 . . ?
C9 C21 H21 119.4 . . ?
C20 C21 C9 121.3(3) . . ?
C20 C21 H21 119.4 . . ?

loop_
_geom_bond_atom_site_label_1
_geom_bond_atom_site_label_2
_geom_bond_distance
_geom_bond_site_symmetry_2
_geom_bond_publ_flag
Br1 Cu1 2.3883(7) . ?
Se1 Cu1 2.3661(4) . ?
Se1 C1 1.865(3) . ?
N1 C1 1.346(4) . ?
N1 C2 1.479(4) . ?
N1 C5 1.380(4) . ?
N2 C1 1.352(3) . ?
N2 C6 1.372(4) . ?
N2 C7 1.474(4) . ?
C2 H2 0.9800 . ?
C2 C3 1.505(5) . ?
C2 C4 1.509(5) . ?
C3 H3A 0.9600 . ?
C3 H3B 0.9600 . ?
C3 H3C 0.9600 . ?
C4 H4A 0.9600 . ?
C4 H4B 0.9600 . ?
C4 H4C 0.9600 . ?
C5 H5 0.9300 . ?
C5 C6 1.339(4) . ?
C6 H6 0.9300 . ?
C7 H7A 0.9700 . ?
C7 H7B 0.9700 . ?
C7 C8 1.507(4) . ?
C8 C9 1.407(4) . ?
C8 C13 1.412(4) . ?
C9 C10 1.440(4) . ?
C9 C21 1.424(4) . ?
C10 C11 1.377(4) . ?
C10 C18 1.424(4) . ?
C11 H11 0.9300 . ?
C11 C12 1.388(4) . ?
C12 C13 1.425(4) . ?
C12 C17 1.432(4) . ?
C13 C14 1.431(4) . ?
C14 H14 0.9300 . ?
C14 C15 1.346(4) . ?
C15 H15 0.9300 . ?
C15 C16 1.394(5) . ?
C16 H16 0.9300 . ?
C16 C17 1.348(5) . ?
C17 H17 0.9300 . ?
C18 H18 0.9300 . ?
C18 C19 1.336(5) . ?
C19 H19 0.9300 . ?
C19 C20 1.403(5) . ?
C20 H20 0.9300 . ?
C20 C21 1.351(5) . ?
C21 H21 0.9300 . ?

loop_
_geom_torsion_atom_site_label_1
_geom_torsion_atom_site_label_2
_geom_torsion_atom_site_label_3
_geom_torsion_atom_site_label_4
_geom_torsion
_geom_torsion_site_symmetry_1
_geom_torsion_site_symmetry_2
_geom_torsion_site_symmetry_3
_geom_torsion_site_symmetry_4
_geom_torsion_publ_flag
Cu1 Se1 C1 N1 92.3(2) . . . . ?
Cu1 Se1 C1 N2 -86.3(2) . . . . ?
N1 C5 C6 N2 0.3(4) . . . . ?
N2 C7 C8 C9 -92.4(3) . . . . ?
N2 C7 C8 C13 87.6(3) . . . . ?
C1 N1 C2 C3 139.8(3) . . . . ?
C1 N1 C2 C4 -95.1(4) . . . . ?
C1 N1 C5 C6 -1.4(4) . . . . ?
C1 N2 C6 C5 0.8(4) . . . . ?
C1 N2 C7 C8 -149.9(3) . . . . ?
C2 N1 C1 Se1 -2.4(4) . . . . ?
C2 N1 C1 N2 176.4(3) . . . . ?
C2 N1 C5 C6 -175.9(3) . . . . ?
C5 N1 C1 Se1 -177.0(2) . . . . ?
C5 N1 C1 N2 1.9(3) . . . . ?
C5 N1 C2 C3 -46.4(4) . . . . ?
C5 N1 C2 C4 78.6(4) . . . . ?
C6 N2 C1 Se1 177.2(2) . . . . ?
C6 N2 C1 N1 -1.6(3) . . . . ?
C6 N2 C7 C8 37.0(4) . . . . ?
C7 N2 C1 Se1 3.1(4) . . . . ?
C7 N2 C1 N1 -175.7(2) . . . . ?
C7 N2 C6 C5 174.8(3) . . . . ?
C7 C8 C9 C10 179.0(3) . . . . ?
C7 C8 C9 C21 1.1(5) . . . . ?
C7 C8 C13 C12 178.5(3) . . . . ?
C7 C8 C13 C14 -1.3(4) . . . . ?
C8 C9 C10 C11 2.1(4) . . . . ?
C8 C9 C10 C18 -178.5(3) . . . . ?
C8 C9 C21 C20 178.3(3) . . . . ?
C8 C13 C14 C15 177.4(3) . . . . ?
C9 C8 C13 C12 -1.5(4) . . . . ?
C9 C8 C13 C14 178.8(3) . . . . ?
C9 C10 C11 C12 -0.8(5) . . . . ?
C9 C10 C18 C19 0.6(5) . . . . ?
C10 C9 C21 C20 0.3(5) . . . . ?
C10 C11 C12 C13 -1.7(5) . . . . ?
C10 C11 C12 C17 178.2(3) . . . . ?
C10 C18 C19 C20 -0.5(6) . . . . ?
C11 C10 C18 C19 180.0(3) . . . . ?
C11 C12 C13 C8 2.8(4) . . . . ?
C11 C12 C13 C14 -177.4(3) . . . . ?
C11 C12 C17 C16 179.1(3) . . . . ?
C12 C13 C14 C15 -2.4(5) . . . . ?
C13 C8 C9 C10 -1.0(4) . . . . ?
C13 C8 C9 C21 -178.9(3) . . . . ?
C13 C12 C17 C16 -1.1(5) . . . . ?
C13 C14 C15 C16 0.3(5) . . . . ?
C14 C15 C16 C17 1.4(6) . . . . ?
C15 C16 C17 C12 -1.0(6) . . . . ?
C17 C12 C13 C8 -177.1(3) . . . . ?
C17 C12 C13 C14 2.7(4) . . . . ?
C18 C10 C11 C12 179.9(3) . . . . ?
C18 C19 C20 C21 0.4(6) . . . . ?
C19 C20 C21 C9 -0.3(5) . . . . ?
C21 C9 C10 C11 -179.8(3) . . . . ?
C21 C9 C10 C18 -0.5(4) . . . . ?
